data_7010000
loop_
_publ_author_name
'Gillon, Amy L.'
'Lewis, Gareth R.'
'Orpen, A. Guy'
'Rotter, Sarah'
'Starbuck, Jonathan'
'Wang, Xi-Meng'
'Rodr\'iguez-Mart\'in, Yolanda'
'Ruiz-P\'erez, Catalina'

_publ_section_title
;
 Organic--inorganic hybrid solids: control of perhalometallate solid
 state structures&#x200A;&#x2020;
;
_journal_issue 21
_journal_name_full 'Journal of the Chemical Society, Dalton Transactions'
_journal_page_first 3897
_journal_paper_doi 10.1039/b005036i
_journal_year 2000
_chemical_formula_sum 'C10 H10 Cl4 Co N2'
_chemical_formula_weight 358.9
_chemical_name_systematic
; 
 ? 
;
_space_group_IT_number 14
_symmetry_cell_setting monoclinic
_symmetry_space_group_name_Hall '-P 2ybc'
_symmetry_space_group_name_H-M 'P 1 21/c 1'
_atom_sites_solution_hydrogens geom
_atom_sites_solution_primary direct
_atom_sites_solution_secondary difmap
_audit_creation_method SHELXL-97
_cell_angle_alpha 90.00
_cell_angle_beta 108.992(6)
_cell_angle_gamma 90.00
_cell_formula_units_Z 4
_cell_length_a 7.675(3)
_cell_length_b 19.742(7)
_cell_length_c 9.491(3)
_cell_measurement_reflns_used 47
_cell_measurement_temperature 293(2)
_cell_volume 1359.8(8)
_computing_cell_refinement 'SMART (Siemens, 1995b)'
_computing_data_collection 'SMART (Siemens, 1995b)'
_computing_data_reduction 'SMART (Siemens, 1995b)'
_computing_molecular_graphics 'SHELXTL (Siemens, 1995a)'
_computing_publication_material 'SHELXTL (Siemens, 1995a)'
_computing_structure_refinement 'SHELXTL (Siemens, 1995a)'
_computing_structure_solution 'SHELXTL (Siemens, 1995a)'
_diffrn_ambient_temperature 293(2)
_diffrn_measured_fraction_theta_full 0.998
_diffrn_measured_fraction_theta_max 0.998
_diffrn_measurement_device_type 'Siemens SAMRT CCD diffractometer'
_diffrn_measurement_method '\w rotation with narrow frames'
_diffrn_radiation_monochromator graphite
_diffrn_radiation_source 'fine-focus sealed tube'
_diffrn_radiation_type MoK\a
_diffrn_radiation_wavelength 0.71073
_diffrn_reflns_av_R_equivalents 0.1369
_diffrn_reflns_av_sigmaI/netI 0.1199
_diffrn_reflns_limit_h_max 9
_diffrn_reflns_limit_h_min -9
_diffrn_reflns_limit_k_max 25
_diffrn_reflns_limit_k_min -25
_diffrn_reflns_limit_l_max 11
_diffrn_reflns_limit_l_min -12
_diffrn_reflns_number 14447
_diffrn_reflns_theta_full 27.52
_diffrn_reflns_theta_max 27.52
_diffrn_reflns_theta_min 2.06
_diffrn_standards_decay_% 0
_exptl_absorpt_coefficient_mu 2.024
_exptl_absorpt_correction_T_max 1.000000
_exptl_absorpt_correction_T_min 0.447989
_exptl_absorpt_correction_type empirical
_exptl_absorpt_process_details 'SADABS (Sheldrick, 1996)'
_exptl_crystal_colour blue
_exptl_crystal_density_diffrn 1.753
_exptl_crystal_density_method 'not measured'
_exptl_crystal_description block
_exptl_crystal_F_000 716
_exptl_crystal_size_max 0.25
_exptl_crystal_size_mid 0.2
_exptl_crystal_size_min 0.15
_refine_diff_density_max 0.823
_refine_diff_density_min -0.494
_refine_diff_density_rms 0.110
_refine_ls_extinction_method none
_refine_ls_goodness_of_fit_ref 0.896
_refine_ls_hydrogen_treatment mixed
_refine_ls_matrix_type full
_refine_ls_number_parameters 154
_refine_ls_number_reflns 3126
_refine_ls_number_restraints 0
_refine_ls_restrained_S_all 0.896
_refine_ls_R_factor_all 0.1158
_refine_ls_R_factor_gt 0.0459
_refine_ls_shift/su_max 0.001
_refine_ls_shift/su_mean 0.000
_refine_ls_structure_factor_coef Fsqd
_refine_ls_weighting_details 'calc w=1/[\s^2^(Fo^2^)+(0.0309P)^2^+0.0000P] where P=(Fo^2^+2Fc^2^)/3'
_refine_ls_weighting_scheme calc
_refine_ls_wR_factor_gt 0.0744
_refine_ls_wR_factor_ref 0.0902
_reflns_number_gt 1719
_reflns_number_total 3126
_reflns_threshold_expression >2sigma(I)
_cod_data_source_file b005036i.txt
_cod_data_source_block 3
_cod_depositor_comments
;
The following automatic conversions were performed:
'_symmetry_cell_setting' value 'Monoclinic' changed to 'monoclinic'
according to '/home/saulius/struct/CIF-dictionaries/cif_core.dic'
dictionary named 'cif_core.dic' version 2.4.1 from 2010-06-29.

Automatic conversion script
Id: cif_fix_enum 1527 2010-12-29 10:47:43Z saulius 
;
_cod_original_sg_symbol_H-M P2(1)/c
_cod_database_code 7010000

loop_
_symmetry_equiv_pos_as_xyz
'x, y, z'
'-x, y+1/2, -z+1/2'
'-x, -y, -z'
'x, -y-1/2, z-1/2'

loop_
_atom_site_label
_atom_site_type_symbol
_atom_site_fract_x
_atom_site_fract_y
_atom_site_fract_z
_atom_site_U_iso_or_equiv
_atom_site_adp_type
_atom_site_occupancy
_atom_site_symmetry_multiplicity
_atom_site_calc_flag
_atom_site_refinement_flags
_atom_site_disorder_assembly
_atom_site_disorder_group
Co1 Co 0.60033(7) 1.12961(3) 0.20583(6) 0.02389(17) Uani 1 1 d . . .
Cl1 Cl 0.87509(13) 1.13751(6) 0.16543(12) 0.0314(3) Uani 1 1 d . . .
Cl2 Cl 0.61428(14) 1.04931(5) 0.37927(12) 0.0294(3) Uani 1 1 d . . .
Cl3 Cl 0.37158(14) 1.09624(6) -0.00639(12) 0.0299(3) Uani 1 1 d . . .
Cl4 Cl 0.52840(15) 1.22994(5) 0.29618(13) 0.0319(3) Uani 1 1 d . . .
N1 N 0.2795(5) 0.95810(19) 0.1596(4) 0.0308(9) Uani 1 1 d . . .
H11 H 0.3457 0.9782 0.1147 0.037 Uiso 1 1 calc R . .
N2 N -0.2464(5) 0.7973(2) 0.5363(4) 0.0346(10) Uani 1 1 d . . .
H21 H -0.3118 0.7773 0.5823 0.042 Uiso 1 1 calc R . .
C1 C 0.1441(6) 0.9930(2) 0.1875(5) 0.0312(11) Uani 1 1 d . . .
H1 H 0.1232 1.0381 0.1584 0.037 Uiso 1 1 calc R . .
C2 C 0.0369(6) 0.9619(2) 0.2593(5) 0.0288(11) Uani 1 1 d . . .
H2 H -0.0587 0.9856 0.2768 0.035 Uiso 1 1 calc R . .
C3 C 0.0707(5) 0.8949(2) 0.3059(4) 0.0212(10) Uani 1 1 d . . .
C4 C 0.2124(6) 0.8613(2) 0.2733(5) 0.0288(11) Uani 1 1 d . . .
H4 H 0.2379 0.8164 0.3024 0.035 Uiso 1 1 calc R . .
C5 C 0.3150(6) 0.8935(2) 0.1990(5) 0.0340(12) Uani 1 1 d . . .
H5 H 0.4082 0.8705 0.1764 0.041 Uiso 1 1 calc R . .
C6 C -0.2687(6) 0.8629(3) 0.5078(5) 0.0428(13) Uani 1 1 d . . .
H6 H -0.3535 0.8871 0.5390 0.051 Uiso 1 1 calc R . .
C7 C -0.1686(6) 0.8956(2) 0.4330(5) 0.0369(12) Uani 1 1 d . . .
H7 H -0.1873 0.9415 0.4120 0.044 Uiso 1 1 calc R . .
C8 C -0.0393(5) 0.8606(2) 0.3882(4) 0.0248(10) Uani 1 1 d . . .
C9 C -0.0174(6) 0.7917(2) 0.4220(5) 0.0291(11) Uani 1 1 d . . .
H9 H 0.0694 0.7666 0.3951 0.035 Uiso 1 1 calc R . .
C10 C -0.1225(6) 0.7612(3) 0.4940(5) 0.0380(12) Uani 1 1 d . . .
H10 H -0.1091 0.7151 0.5145 0.046 Uiso 1 1 calc R . .

loop_
_atom_site_aniso_label
_atom_site_aniso_U_11
_atom_site_aniso_U_22
_atom_site_aniso_U_33
_atom_site_aniso_U_23
_atom_site_aniso_U_13
_atom_site_aniso_U_12
Co1 0.0229(3) 0.0208(3) 0.0285(3) -0.0017(3) 0.0092(3) -0.0015(3)
Cl1 0.0240(6) 0.0321(7) 0.0391(7) -0.0016(6) 0.0115(5) -0.0037(5)
Cl2 0.0355(6) 0.0216(6) 0.0284(6) 0.0025(5) 0.0069(5) 0.0016(5)
Cl3 0.0259(6) 0.0372(7) 0.0254(6) 0.0003(5) 0.0067(5) -0.0068(5)
Cl4 0.0378(6) 0.0210(6) 0.0446(7) -0.0003(5) 0.0240(6) -0.0010(5)
N1 0.035(2) 0.033(2) 0.027(2) -0.0005(19) 0.0150(18) -0.0103(19)
N2 0.027(2) 0.053(3) 0.025(2) 0.002(2) 0.0107(18) -0.0092(19)
C1 0.035(3) 0.019(3) 0.036(3) 0.002(2) 0.007(2) -0.004(2)
C2 0.023(2) 0.027(3) 0.037(3) 0.003(2) 0.011(2) -0.002(2)
C3 0.019(2) 0.023(2) 0.018(2) -0.0020(19) 0.0009(18) -0.0031(17)
C4 0.039(3) 0.020(3) 0.032(3) 0.002(2) 0.018(2) 0.002(2)
C5 0.034(3) 0.034(3) 0.038(3) -0.004(2) 0.018(2) -0.002(2)
C6 0.034(3) 0.056(4) 0.048(3) 0.002(3) 0.026(3) 0.010(3)
C7 0.041(3) 0.035(3) 0.044(3) 0.009(2) 0.026(3) 0.010(2)
C8 0.019(2) 0.031(3) 0.022(2) -0.002(2) 0.0032(19) -0.001(2)
C9 0.027(2) 0.023(3) 0.042(3) 0.002(2) 0.018(2) 0.0014(19)
C10 0.039(3) 0.034(3) 0.044(3) 0.004(2) 0.018(3) -0.004(2)

loop_
_atom_type_symbol
_atom_type_description
_atom_type_scat_dispersion_real
_atom_type_scat_dispersion_imag
_atom_type_scat_source
C C 0.0033 0.0016 'International Tables Vol C Tables 4.2.6.8 and 6.1.1.4'
H H 0.0000 0.0000 'International Tables Vol C Tables 4.2.6.8 and 6.1.1.4'
N N 0.0061 0.0033 'International Tables Vol C Tables 4.2.6.8 and 6.1.1.4'
Cl Cl 0.1484 0.1585 'International Tables Vol C Tables 4.2.6.8 and 6.1.1.4'
Co Co 0.3494 0.9721 'International Tables Vol C Tables 4.2.6.8 and 6.1.1.4'

loop_
_geom_angle_atom_site_label_1
_geom_angle_atom_site_label_2
_geom_angle_atom_site_label_3
_geom_angle
_geom_angle_site_symmetry_1
_geom_angle_site_symmetry_3
_geom_angle_publ_flag
Cl2 Co1 Cl1 110.16(5) . . ?
Cl2 Co1 Cl4 107.03(5) . . ?
Cl1 Co1 Cl4 110.71(5) . . ?
Cl2 Co1 Cl3 106.19(5) . . ?
Cl1 Co1 Cl3 111.04(5) . . ?
Cl4 Co1 Cl3 111.53(5) . . ?
C5 N1 C1 122.5(4) . . ?
C6 N2 C10 120.8(4) . . ?
N1 C1 C2 119.7(4) . . ?
C1 C2 C3 120.3(4) . . ?
C4 C3 C2 117.4(4) . . ?
C4 C3 C8 121.2(4) . . ?
C2 C3 C8 121.4(4) . . ?
C5 C4 C3 121.0(4) . . ?
N1 C5 C4 119.2(4) . . ?
N2 C6 C7 120.7(4) . . ?
C6 C7 C8 120.3(5) . . ?
C7 C8 C9 117.4(4) . . ?
C7 C8 C3 121.3(4) . . ?
C9 C8 C3 121.3(4) . . ?
C10 C9 C8 120.1(4) . . ?
N2 C10 C9 120.6(5) . . ?

loop_
_geom_bond_atom_site_label_1
_geom_bond_atom_site_label_2
_geom_bond_distance
_geom_bond_site_symmetry_2
_geom_bond_publ_flag
Co1 Cl2 2.2626(13) . ?
Co1 Cl1 2.2683(13) . ?
Co1 Cl4 2.2959(14) . ?
Co1 Cl3 2.2960(13) . ?
N1 C5 1.332(5) . ?
N1 C1 1.343(5) . ?
N2 C6 1.324(6) . ?
N2 C10 1.349(6) . ?
C1 C2 1.372(6) . ?
C2 C3 1.392(6) . ?
C3 C4 1.391(6) . ?
C3 C8 1.487(6) . ?
C4 C5 1.372(6) . ?
C6 C7 1.366(6) . ?
C7 C8 1.385(6) . ?
C8 C9 1.395(6) . ?
C9 C10 1.356(6) . ?

loop_
_geom_torsion_atom_site_label_1
_geom_torsion_atom_site_label_2
_geom_torsion_atom_site_label_3
_geom_torsion_atom_site_label_4
_geom_torsion
_geom_torsion_site_symmetry_1
_geom_torsion_site_symmetry_2
_geom_torsion_site_symmetry_3
_geom_torsion_site_symmetry_4
_geom_torsion_publ_flag
C5 N1 C1 C2 0.0(7) . . . . ?
N1 C1 C2 C3 1.4(6) . . . . ?
C1 C2 C3 C4 -1.6(6) . . . . ?
C1 C2 C3 C8 178.0(4) . . . . ?
C2 C3 C4 C5 0.4(6) . . . . ?
C8 C3 C4 C5 -179.2(4) . . . . ?
C1 N1 C5 C4 -1.2(7) . . . . ?
C3 C4 C5 N1 1.0(7) . . . . ?
C10 N2 C6 C7 0.9(7) . . . . ?
N2 C6 C7 C8 -1.2(7) . . . . ?
C6 C7 C8 C9 0.3(7) . . . . ?
C6 C7 C8 C3 179.7(4) . . . . ?
C4 C3 C8 C7 173.9(4) . . . . ?
C2 C3 C8 C7 -5.7(6) . . . . ?
C4 C3 C8 C9 -6.7(6) . . . . ?
C2 C3 C8 C9 173.7(4) . . . . ?
C7 C8 C9 C10 1.0(6) . . . . ?
C3 C8 C9 C10 -178.4(4) . . . . ?
C6 N2 C10 C9 0.3(7) . . . . ?
C8 C9 C10 N2 -1.3(7) . . . . ?
